data_2219406
loop_
_publ_author_name
'Wang, Yong-Tao'
'Tang, Gui-Mei'
'Wan, Wen-Zhu'

_publ_section_title
;
 Naphthalene-2,3-diol--imidazole (1/1)
;
_journal_coeditor_code NG2483
_journal_issue 9
_journal_name_full 'Acta Crystallographica Section E'
_journal_page_first o1754
_journal_paper_doi 10.1107/S1600536808025555
_journal_volume 64
_journal_year 2008
_chemical_formula_iupac 'C10 H8 O2, C3 H4 N2'
_chemical_formula_moiety 'C10 H8 O2, C3 H4 N2'
_chemical_formula_sum 'C13 H12 N2 O2'
_chemical_formula_weight 228.25
_chemical_name_systematic
;
Naphthalene-2,3-diol--imidazole (1/1)
;
_space_group_IT_number 61
_symmetry_cell_setting orthorhombic
_symmetry_space_group_name_Hall '-P 2ac 2ab'
_symmetry_space_group_name_H-M 'P b c a'
_atom_sites_solution_hydrogens geom
_atom_sites_solution_primary direct
_atom_sites_solution_secondary difmap
_audit_creation_method SHELXL-97
_cell_angle_alpha 90.00
_cell_angle_beta 90.00
_cell_angle_gamma 90.00
_cell_formula_units_Z 8
_cell_length_a 12.0003(17)
_cell_length_b 7.7862(11)
_cell_length_c 25.863(4)
_cell_measurement_reflns_used 5055
_cell_measurement_temperature 296(2)
_cell_measurement_theta_max 26.33
_cell_measurement_theta_min 2.32
_cell_volume 2416.6(6)
_computing_cell_refinement 'SAINT (Bruker, 2001)'
_computing_data_collection 'SMART (Bruker, 2001)'
_computing_data_reduction 'SAINT (Bruker, 2001)'
_computing_molecular_graphics 'SHELXTL (Sheldrick, 2008)'
_computing_publication_material 'SHELXTL (Sheldrick, 2008)'
_computing_structure_refinement 'SHELXL97 (Sheldrick, 2008)'
_computing_structure_solution 'SHELXS97 (Sheldrick, 2008)'
_diffrn_ambient_temperature 296(2)
_diffrn_measured_fraction_theta_full 0.995
_diffrn_measured_fraction_theta_max 0.995
_diffrn_measurement_device_type 'Bruker SMART'
_diffrn_measurement_method '\f and \w'
_diffrn_radiation_monochromator graphite
_diffrn_radiation_source 'fine-focus sealed tube'
_diffrn_radiation_type MoK\a
_diffrn_radiation_wavelength 0.71073
_diffrn_reflns_av_R_equivalents 0.0306
_diffrn_reflns_av_sigmaI/netI 0.0193
_diffrn_reflns_limit_h_max 15
_diffrn_reflns_limit_h_min -13
_diffrn_reflns_limit_k_max 9
_diffrn_reflns_limit_k_min -10
_diffrn_reflns_limit_l_max 33
_diffrn_reflns_limit_l_min -33
_diffrn_reflns_number 18637
_diffrn_reflns_theta_full 27.57
_diffrn_reflns_theta_max 27.57
_diffrn_reflns_theta_min 1.57
_diffrn_standards_decay_% 0
_diffrn_standards_interval_count 0
_diffrn_standards_interval_time 0
_diffrn_standards_number 0
_exptl_absorpt_coefficient_mu 0.086
_exptl_absorpt_correction_type none
_exptl_crystal_colour yellow
_exptl_crystal_density_diffrn 1.255
_exptl_crystal_density_method 'not measured'
_exptl_crystal_description Column
_exptl_crystal_F_000 960
_exptl_crystal_size_max 0.30
_exptl_crystal_size_mid 0.30
_exptl_crystal_size_min 0.20
_refine_diff_density_max 0.159
_refine_diff_density_min -0.198
_refine_ls_extinction_method none
_refine_ls_goodness_of_fit_ref 1.043
_refine_ls_hydrogen_treatment mixed
_refine_ls_matrix_type full
_refine_ls_number_parameters 166
_refine_ls_number_reflns 2777
_refine_ls_number_restraints 3
_refine_ls_restrained_S_all 1.043
_refine_ls_R_factor_all 0.0549
_refine_ls_R_factor_gt 0.0409
_refine_ls_shift/su_max 0.000
_refine_ls_shift/su_mean 0.000
_refine_ls_structure_factor_coef Fsqd
_refine_ls_weighting_details 'calc w=1/[\s^2^(Fo^2^)+(0.0675P)^2^+0.2922P] where P=(Fo^2^+2Fc^2^)/3'
_refine_ls_weighting_scheme calc
_refine_ls_wR_factor_gt 0.1128
_refine_ls_wR_factor_ref 0.1246
_reflns_number_gt 2142
_reflns_number_total 2777
_reflns_threshold_expression I>2\s(I)
_cod_data_source_file ng2483.cif
_cod_data_source_block I
_cod_depositor_comments
;
The following automatic conversions were performed:
'_symmetry_cell_setting' value 'Orthorhombic' changed to 'orthorhombic'
according to '/home/saulius/struct/CIF-dictionaries/cif_core.dic'
dictionary named 'cif_core.dic' version 2.4.1 from
2010-06-29.

'_exptl_absorpt_correction_type' value 'None' changed to
'none' according to '/home/saulius/struct/CIF-dictionaries/cif_core.dic'
dictionary named 'cif_core.dic' version 2.4.1 from 2010-06-29.

Automatic conversion script
Id: cif_fix_enum 1527 2010-12-29 10:47:43Z saulius 

The following automatic conversions were performed:

'_symmetry_cell_setting' value 'Orthorhombic' changed to
'orthorhombic' according to
/home/saulius/struct/CIF-dictionaries/cif_core.dic dictionary named
'cif_core.dic' version 2.4.1 from
2010-06-29.

'_exptl_absorpt_correction_type' value 'None' changed to
'none' according to
/home/saulius/struct/CIF-dictionaries/cif_core.dic dictionary named
'cif_core.dic' version 2.4.1 from 2010-06-29.

Automatic conversion script
Id: cif_fix_values 1715 2011-07-08 13:25:40Z adriana 
;
_cod_database_code 2219406
_cod_database_fobs_code 2219406

loop_
_symmetry_equiv_pos_as_xyz
'x, y, z'
'-x+1/2, -y, z+1/2'
'-x, y+1/2, -z+1/2'
'x+1/2, -y+1/2, -z'
'-x, -y, -z'
'x-1/2, y, -z-1/2'
'x, -y-1/2, z-1/2'
'-x-1/2, y-1/2, z'

loop_
_atom_site_type_symbol
_atom_site_label
_atom_site_fract_x
_atom_site_fract_y
_atom_site_fract_z
_atom_site_U_iso_or_equiv
_atom_site_adp_type
_atom_site_calc_flag
_atom_site_refinement_flags
_atom_site_occupancy
O O1 0.75477(8) 0.63170(13) 0.59205(4) 0.0517(3) Uani d D 1
H H1B 0.8003(12) 0.7228(17) 0.5918(7) 0.074(5) Uiso d D 1
O O2 0.60386(7) 0.39458(12) 0.57667(4) 0.0519(3) Uani d D 1
H H2A 0.5427(12) 0.333(2) 0.5673(8) 0.094(6) Uiso d D 1
C C1 0.63552(11) 0.78573(16) 0.65109(5) 0.0438(3) Uani d . 1
H H1A 0.6909 0.8665 0.6575 0.053 Uiso calc R 1
C C2 0.65645(10) 0.65273(15) 0.61825(4) 0.0396(3) Uani d . 1
C C3 0.57423(10) 0.52524(15) 0.60887(4) 0.0404(3) Uani d . 1
C C4 0.47199(11) 0.54089(16) 0.63144(5) 0.0455(3) Uani d . 1
H H4 0.4176 0.4587 0.6247 0.055 Uiso calc R 1
C C5 0.44700(11) 0.67966(17) 0.66483(5) 0.0443(3) Uani d . 1
C C6 0.34112(12) 0.6975(2) 0.68858(6) 0.0570(4) Uani d . 1
H H6 0.2849 0.6194 0.6809 0.068 Uiso calc R 1
C C7 0.32087(14) 0.8271(2) 0.72241(6) 0.0671(5) Uani d . 1
H H7 0.2514 0.8359 0.7381 0.081 Uiso calc R 1
C C8 0.40329(16) 0.9469(2) 0.73374(6) 0.0705(5) Uani d . 1
H H8 0.3886 1.0345 0.7572 0.085 Uiso calc R 1
C C9 0.50538(14) 0.9372(2) 0.71078(5) 0.0594(4) Uani d . 1
H H9 0.5592 1.0195 0.7183 0.071 Uiso calc R 1
C C10 0.53038(11) 0.80258(16) 0.67555(4) 0.0435(3) Uani d . 1
C C11 0.40496(13) 0.1697(2) 0.50288(5) 0.0577(4) Uani d . 1
H H11 0.4295 0.2319 0.4744 0.069 Uiso calc R 1
C C12 0.31524(16) -0.0138(3) 0.54918(7) 0.0804(5) Uani d . 1
H H12 0.2671 -0.1007 0.5597 0.096 Uiso calc R 1
C C13 0.38620(14) 0.0743(2) 0.57906(6) 0.0673(4) Uani d . 1
H H13 0.3955 0.0583 0.6144 0.081 Uiso calc R 1
N N1 0.44264(9) 0.19072(14) 0.54994(4) 0.0504(3) Uani d . 1
N N2 0.32741(12) 0.0486(2) 0.50092(5) 0.0682(4) Uani d D 1
H H2B 0.2928(17) 0.018(3) 0.4716(6) 0.113(8) Uiso d D 1

loop_
_atom_site_aniso_label
_atom_site_aniso_U_11
_atom_site_aniso_U_22
_atom_site_aniso_U_33
_atom_site_aniso_U_12
_atom_site_aniso_U_13
_atom_site_aniso_U_23
O1 0.0449(5) 0.0484(6) 0.0619(6) -0.0061(4) 0.0087(4) -0.0098(4)
O2 0.0416(5) 0.0462(5) 0.0678(6) 0.0014(4) -0.0028(4) -0.0219(4)
C1 0.0484(7) 0.0386(7) 0.0445(6) -0.0042(5) -0.0078(5) -0.0028(5)
C2 0.0384(6) 0.0395(7) 0.0409(6) 0.0014(5) -0.0018(5) 0.0006(5)
C3 0.0417(7) 0.0356(6) 0.0439(6) 0.0030(5) -0.0058(5) -0.0050(5)
C4 0.0405(7) 0.0401(7) 0.0561(7) -0.0026(5) -0.0010(5) -0.0056(6)
C5 0.0454(7) 0.0442(7) 0.0432(6) 0.0066(6) -0.0012(5) 0.0003(5)
C6 0.0497(8) 0.0621(9) 0.0593(8) 0.0064(7) 0.0059(6) -0.0005(7)
C7 0.0620(10) 0.0788(11) 0.0605(9) 0.0202(9) 0.0108(7) -0.0058(8)
C8 0.0773(12) 0.0754(11) 0.0588(9) 0.0247(9) -0.0010(8) -0.0242(8)
C9 0.0659(10) 0.0562(9) 0.0560(8) 0.0088(7) -0.0103(7) -0.0176(7)
C10 0.0505(7) 0.0406(7) 0.0394(6) 0.0072(5) -0.0069(5) -0.0025(5)
C11 0.0628(9) 0.0592(9) 0.0511(7) 0.0000(7) -0.0112(7) -0.0014(6)
C12 0.0776(12) 0.0805(12) 0.0830(12) -0.0316(10) 0.0031(9) -0.0055(10)
C13 0.0733(11) 0.0780(11) 0.0506(8) -0.0107(9) -0.0028(7) -0.0013(7)
N1 0.0504(6) 0.0479(6) 0.0528(6) 0.0003(5) -0.0107(5) -0.0094(5)
N2 0.0618(8) 0.0771(10) 0.0656(8) -0.0072(7) -0.0184(7) -0.0204(7)

loop_
_atom_type_symbol
_atom_type_description
_atom_type_scat_dispersion_real
_atom_type_scat_dispersion_imag
_atom_type_scat_source
C C 0.0033 0.0016 'International Tables Vol C Tables 4.2.6.8 and 6.1.1.4'
H H 0.0000 0.0000 'International Tables Vol C Tables 4.2.6.8 and 6.1.1.4'
N N 0.0061 0.0033 'International Tables Vol C Tables 4.2.6.8 and 6.1.1.4'
O O 0.0106 0.0060 'International Tables Vol C Tables 4.2.6.8 and 6.1.1.4'

loop_
_geom_angle_atom_site_label_1
_geom_angle_atom_site_label_2
_geom_angle_atom_site_label_3
_geom_angle
C2 O1 H1B 115.7(11)
C3 O2 H2A 110.3(13)
C2 C1 C10 120.83(11)
C2 C1 H1A 119.6
C10 C1 H1A 119.6
C1 C2 O1 123.90(11)
C1 C2 C3 120.63(11)
O1 C2 C3 115.47(10)
O2 C3 C4 124.27(11)
O2 C3 C2 116.43(11)
C4 C3 C2 119.29(11)
C3 C4 C5 121.32(12)
C3 C4 H4 119.3
C5 C4 H4 119.3
C10 C5 C4 119.15(12)
C10 C5 C6 118.92(12)
C4 C5 C6 121.92(13)
C7 C6 C5 120.81(15)
C7 C6 H6 119.6
C5 C6 H6 119.6
C6 C7 C8 120.46(15)
C6 C7 H7 119.8
C8 C7 H7 119.8
C9 C8 C7 120.68(14)
C9 C8 H8 119.7
C7 C8 H8 119.7
C8 C9 C10 120.65(15)
C8 C9 H9 119.7
C10 C9 H9 119.7
C5 C10 C1 118.71(11)
C5 C10 C9 118.44(13)
C1 C10 C9 122.85(13)
N1 C11 N2 111.53(14)
N1 C11 H11 124.2
N2 C11 H11 124.2
C13 C12 N2 106.33(15)
C13 C12 H12 126.8
N2 C12 H12 126.8
C12 C13 N1 109.81(15)
C12 C13 H13 125.1
N1 C13 H13 125.1
C11 N1 C13 105.05(12)
C11 N2 C12 107.28(12)
C11 N2 H2B 123.1(15)
C12 N2 H2B 129.6(15)

loop_
_geom_bond_atom_site_label_1
_geom_bond_atom_site_label_2
_geom_bond_distance
O1 C2 1.3705(15)
O1 H1B 0.895(9)
O2 C3 1.3620(14)
O2 H2A 0.911(9)
C1 C2 1.3627(17)
C1 C10 1.4176(18)
C1 H1A 0.9300
C2 C3 1.4204(17)
C3 C4 1.3642(17)
C4 C5 1.4154(18)
C4 H4 0.9300
C5 C10 1.4120(19)
C5 C6 1.4180(18)
C6 C7 1.358(2)
C6 H6 0.9300
C7 C8 1.390(3)
C7 H7 0.9300
C8 C9 1.363(2)
C8 H8 0.9300
C9 C10 1.4207(18)
C9 H9 0.9300
C11 N1 1.3089(17)
C11 N2 1.326(2)
C11 H11 0.9300
C12 C13 1.339(2)
C12 N2 1.347(2)
C12 H12 0.9300
C13 N1 1.359(2)
C13 H13 0.9300
N2 H2B 0.897(10)

loop_
_geom_hbond_atom_site_label_D
_geom_hbond_atom_site_label_H
_geom_hbond_atom_site_label_A
_geom_hbond_site_symmetry_A
_geom_hbond_distance_DH
_geom_hbond_distance_HA
_geom_hbond_distance_DA
_geom_hbond_angle_DHA
_geom_hbond_publ_flag
O1 H1B O2 7_755 0.92(2) 1.78(2) 2.6877(14) 166(2) yes
O2 H2A N1 . 1.03(2) 1.57(2) 2.5947(15) 170(2) yes
N2 H2B O1 3_456 0.89(2) 2.09(3) 2.9185(19) 156(2) yes

loop_
_geom_torsion_atom_site_label_1
_geom_torsion_atom_site_label_2
_geom_torsion_atom_site_label_3
_geom_torsion_atom_site_label_4
_geom_torsion
C10 C1 C2 O1 177.81(11)
C10 C1 C2 C3 -1.71(18)
C1 C2 C3 O2 -178.13(11)
O1 C2 C3 O2 2.31(16)
C1 C2 C3 C4 2.72(18)
O1 C2 C3 C4 -176.84(11)
O2 C3 C4 C5 179.59(12)
C2 C3 C4 C5 -1.33(19)
C3 C4 C5 C10 -1.02(19)
C3 C4 C5 C6 -179.96(13)
C10 C5 C6 C7 -2.1(2)
C4 C5 C6 C7 176.80(14)
C5 C6 C7 C8 1.1(2)
C6 C7 C8 C9 0.6(3)
C7 C8 C9 C10 -1.2(2)
C4 C5 C10 C1 2.02(18)
C6 C5 C10 C1 -179.01(11)
C4 C5 C10 C9 -177.49(12)
C6 C5 C10 C9 1.48(18)
C2 C1 C10 C5 -0.67(18)
C2 C1 C10 C9 178.82(12)
C8 C9 C10 C5 0.2(2)
C8 C9 C10 C1 -179.33(14)
N2 C12 C13 N1 -0.1(2)
N2 C11 N1 C13 0.76(18)
C12 C13 N1 C11 -0.39(19)
N1 C11 N2 C12 -0.8(2)
C13 C12 N2 C11 0.6(2)

loop_
_cod_related_entry_id
_cod_related_entry_database
_cod_related_entry_code
1 ChemSpider 30655603
